data_4070235
loop_
_publ_author_name
'Xu, Hui-Jun'
'Lu, Xiang-Yong'
'Cheng, Yong'
'Sun, Jia-Feng'
'Chen, Xue-Tai'
'Xue, Zi-Ling'

_publ_section_title
;
 Preparation, Characterization, and Catalytic Properties of Ruthenium(II)
 Nitrosyl Complexes with \a-Diimine Ligands
;
_journal_issue 23
_journal_name_full Organometallics
_journal_page_first 6687
_journal_paper_doi 10.1021/om9006714
_journal_volume 28
_journal_year 2009
_chemical_formula_moiety 'C26 H36 Cl3 N3 O2 Ru, 0.5(H4 O2)'
_chemical_formula_sum 'C26 H38 Cl3 N3 O3 Ru'
_chemical_formula_weight 648.01
_chemical_name_systematic ?
_space_group_IT_number 2
_symmetry_cell_setting triclinic
_symmetry_space_group_name_Hall '-P 1'
_symmetry_space_group_name_H-M 'P -1'
_atom_sites_solution_hydrogens geom
_atom_sites_solution_primary direct
_atom_sites_solution_secondary difmap
_audit_creation_method SHELXL-97
_audit_update_record
;
2008-07-15 # Formateed by publCIF
;
_cell_angle_alpha 90.676(4)
_cell_angle_beta 92.019(5)
_cell_angle_gamma 102.266(4)
_cell_formula_units_Z 2
_cell_length_a 10.343(3)
_cell_length_b 11.743(4)
_cell_length_c 13.123(4)
_cell_measurement_reflns_used 3709
_cell_measurement_temperature 291(2)
_cell_measurement_theta_max 24.08
_cell_measurement_theta_min 2.13
_cell_volume 1556.2(8)
_computing_cell_refinement SMART
_computing_data_collection 'SMART (Bruker, 2000)'
_computing_data_reduction 'SAINT (Bruker, 2000)'
_computing_molecular_graphics SHELXTL
_computing_publication_material SHELXTL
_computing_structure_refinement 'SHELXL-97 (Sheldrick, 1997)'
_computing_structure_solution 'SHELXS-97 (Sheldrick, 1990)'
_diffrn_ambient_temperature 291(2)
_diffrn_measured_fraction_theta_full 0.976
_diffrn_measured_fraction_theta_max 0.976
_diffrn_measurement_device_type 'Bruker Smart Apex CCD'
_diffrn_measurement_method 'phi and omega scans'
_diffrn_radiation_monochromator graphite
_diffrn_radiation_source 'fine-focus sealed tube'
_diffrn_radiation_type MoK\a
_diffrn_radiation_wavelength 0.71073
_diffrn_reflns_av_R_equivalents 0.0267
_diffrn_reflns_av_sigmaI/netI 0.0793
_diffrn_reflns_limit_h_max 12
_diffrn_reflns_limit_h_min -11
_diffrn_reflns_limit_k_max 14
_diffrn_reflns_limit_k_min -14
_diffrn_reflns_limit_l_max 12
_diffrn_reflns_limit_l_min -16
_diffrn_reflns_number 8552
_diffrn_reflns_theta_full 26.00
_diffrn_reflns_theta_max 26.00
_diffrn_reflns_theta_min 1.77
_exptl_absorpt_coefficient_mu 0.791
_exptl_absorpt_correction_T_max 0.8329
_exptl_absorpt_correction_T_min 0.7973
_exptl_absorpt_correction_type multi-scan
_exptl_absorpt_process_details 'SADABS; Bruker, 2000'
_exptl_crystal_density_diffrn 1.383
_exptl_crystal_density_method 'not measured'
_exptl_crystal_F_000 668
_exptl_crystal_size_max 0.30
_exptl_crystal_size_mid 0.26
_exptl_crystal_size_min 0.24
_refine_diff_density_max 0.778
_refine_diff_density_min -0.539
_refine_diff_density_rms 0.075
_refine_ls_extinction_method none
_refine_ls_goodness_of_fit_ref 1.002
_refine_ls_hydrogen_treatment constr
_refine_ls_matrix_type full
_refine_ls_number_parameters 350
_refine_ls_number_reflns 5964
_refine_ls_number_restraints 1
_refine_ls_restrained_S_all 1.004
_refine_ls_R_factor_all 0.0794
_refine_ls_R_factor_gt 0.0552
_refine_ls_shift/su_max 0.000
_refine_ls_shift/su_mean 0.000
_refine_ls_structure_factor_coef Fsqd
_refine_ls_weighting_details 'calc w=1/[\s^2^(Fo^2^)+(0.0647P)^2^+0.0000P] where P=(Fo^2^+2Fc^2^)/3'
_refine_ls_weighting_scheme calc
_refine_ls_wR_factor_gt 0.1172
_refine_ls_wR_factor_ref 0.1213
_reflns_number_gt 4215
_reflns_number_total 5964
_reflns_threshold_expression >2sigma(I)
_cod_data_source_file om9006714_si_002.cif
_cod_data_source_block 6.2H2O
_cod_depositor_comments
;
The following automatic conversions were performed:

'_symmetry_cell_setting' value 'Triclinic' changed to 'triclinic'
according to /home/saulius/struct/CIF-dictionaries/cif_core.dic
dictionary named 'cif_core.dic' version 2.4.2 from 2011-04-26.

Automatic conversion script
Id: cif_fix_values 1715 2011-07-08 13:25:40Z adriana 
;
_cod_original_cell_volume 1556.3(8)
_cod_original_sg_symbol_H-M 'P-1 '
_cod_database_code 4070235

loop_
_symmetry_equiv_pos_as_xyz
'x, y, z'
'-x, -y, -z'

loop_
_atom_site_label
_atom_site_type_symbol
_atom_site_fract_x
_atom_site_fract_y
_atom_site_fract_z
_atom_site_U_iso_or_equiv
_atom_site_adp_type
_atom_site_occupancy
_atom_site_symmetry_multiplicity
_atom_site_calc_flag
_atom_site_refinement_flags
_atom_site_disorder_assembly
_atom_site_disorder_group
C1 C 0.8158(3) 0.7868(3) 0.6040(3) 0.0294(7) Uani 1 1 d . . .
C2 C 0.7900(4) 0.8012(4) 0.4974(3) 0.0416(9) Uani 1 1 d . . .
C3 C 0.8930(4) 0.8353(3) 0.4380(3) 0.0383(9) Uani 1 1 d . . .
H3 H 0.8785 0.8451 0.3686 0.046 Uiso 1 1 calc R . .
C4 C 1.0267(4) 0.8570(4) 0.4808(4) 0.0513(11) Uani 1 1 d . . .
H4 H 1.0983 0.8814 0.4396 0.062 Uiso 1 1 calc R . .
C5 C 1.0473(4) 0.8411(4) 0.5845(3) 0.0382(9) Uani 1 1 d . . .
H5 H 1.1335 0.8553 0.6119 0.046 Uiso 1 1 calc R . .
C6 C 0.9429(4) 0.8049(4) 0.6480(3) 0.0416(9) Uani 1 1 d . . .
C7 C 0.9775(4) 0.7918(3) 0.7598(3) 0.0374(9) Uani 1 1 d . . .
H7 H 0.8946 0.7718 0.7959 0.045 Uiso 1 1 calc R . .
C8 C 1.0584(4) 0.9051(4) 0.8064(3) 0.0424(10) Uani 1 1 d . . .
H8A H 1.0673 0.8976 0.8789 0.064 Uiso 1 1 calc R . .
H8B H 1.0144 0.9675 0.7916 0.064 Uiso 1 1 calc R . .
H8C H 1.1446 0.9216 0.7781 0.064 Uiso 1 1 calc R . .
C9 C 1.0534(4) 0.6929(4) 0.7765(3) 0.0459(10) Uani 1 1 d . . .
H9A H 0.9928 0.6188 0.7689 0.069 Uiso 1 1 calc R . .
H9B H 1.0939 0.7003 0.8439 0.069 Uiso 1 1 calc R . .
H9C H 1.1206 0.6982 0.7271 0.069 Uiso 1 1 calc R . .
C10 C 0.6533(4) 0.7668(4) 0.4504(3) 0.0411(9) Uani 1 1 d . . .
H10 H 0.5921 0.7767 0.5036 0.049 Uiso 1 1 calc R . .
C11 C 0.6185(5) 0.6434(4) 0.4173(4) 0.0514(11) Uani 1 1 d . . .
H11A H 0.5267 0.6234 0.3956 0.077 Uiso 1 1 calc R . .
H11B H 0.6339 0.5953 0.4731 0.077 Uiso 1 1 calc R . .
H11C H 0.6721 0.6312 0.3617 0.077 Uiso 1 1 calc R . .
C12 C 0.6251(5) 0.8395(4) 0.3625(4) 0.0509(11) Uani 1 1 d . . .
H12A H 0.6955 0.8473 0.3156 0.076 Uiso 1 1 calc R . .
H12B H 0.6187 0.9153 0.3873 0.076 Uiso 1 1 calc R . .
H12C H 0.5431 0.8025 0.3283 0.076 Uiso 1 1 calc R . .
C13 C 0.6908(4) 0.6474(3) 0.7073(3) 0.0290(7) Uani 1 1 d . . .
H13 H 0.7455 0.5973 0.6899 0.035 Uiso 1 1 calc R . .
C14 C 0.5804(4) 0.6145(3) 0.7813(3) 0.0296(7) Uani 1 1 d . . .
C15 C 0.5439(4) 0.5031(3) 0.8202(3) 0.0319(8) Uani 1 1 d . . .
C16 C 0.6236(4) 0.4172(3) 0.8100(3) 0.0339(8) Uani 1 1 d . . .
H16 H 0.6991 0.4353 0.7719 0.041 Uiso 1 1 calc R . .
C17 C 0.5936(4) 0.3107(3) 0.8535(3) 0.0337(8) Uani 1 1 d . . .
C18 C 0.4734(4) 0.2827(3) 0.9096(3) 0.0315(8) Uani 1 1 d . . .
C19 C 0.3856(4) 0.3624(3) 0.9140(3) 0.0303(8) Uani 1 1 d . . .
C20 C 0.4246(4) 0.4715(3) 0.8728(3) 0.0313(8) Uani 1 1 d . . .
H20 H 0.3712 0.5255 0.8797 0.038 Uiso 1 1 calc R . .
C21 C 0.2482(4) 0.3227(3) 0.9579(3) 0.0363(9) Uani 1 1 d . . .
H21 H 0.2607 0.2901 1.0250 0.044 Uiso 1 1 calc R . .
C22 C 0.1618(4) 0.2267(4) 0.8924(3) 0.0431(10) Uani 1 1 d . . .
H22B H 0.1865 0.1539 0.9063 0.052 Uiso 1 1 calc R . .
H22C H 0.1737 0.2445 0.8217 0.052 Uiso 1 1 calc R . .
H22A H 0.0707 0.2210 0.9079 0.052 Uiso 1 1 calc R . .
C23 C 0.1773(4) 0.4226(4) 0.9734(3) 0.0454(10) Uani 1 1 d . . .
H23A H 0.1639 0.4568 0.9088 0.068 Uiso 1 1 calc R . .
H23B H 0.2302 0.4805 1.0185 0.068 Uiso 1 1 calc R . .
H23C H 0.0932 0.3933 1.0026 0.068 Uiso 1 1 calc R . .
C24 C 0.6859(4) 0.2256(3) 0.8516(3) 0.0414(9) Uani 1 1 d . . .
H24 H 0.6314 0.1466 0.8436 0.050 Uiso 1 1 calc R . .
C25 C 0.7708(5) 0.2318(4) 0.9535(3) 0.0499(11) Uani 1 1 d . . .
H25B H 0.7190 0.2464 1.0096 0.060 Uiso 1 1 calc R . .
H25C H 0.8478 0.2937 0.9503 0.060 Uiso 1 1 calc R . .
H25A H 0.7976 0.1592 0.9631 0.060 Uiso 1 1 calc R . .
C26 C 0.7826(4) 0.2460(4) 0.7631(3) 0.0443(10) Uani 1 1 d . . .
H26A H 0.7332 0.2426 0.6994 0.066 Uiso 1 1 calc R . .
H26B H 0.8338 0.1867 0.7632 0.066 Uiso 1 1 calc R . .
H26C H 0.8407 0.3212 0.7717 0.066 Uiso 1 1 calc R . .
Cl1 Cl 0.73639(10) 0.92481(8) 0.85229(8) 0.0413(2) Uani 1 1 d . . .
Cl2 Cl 0.42304(11) 0.92695(9) 0.81830(8) 0.0458(3) Uani 1 1 d . . .
Cl3 Cl 0.39335(11) 0.75154(10) 0.61695(8) 0.0463(3) Uani 1 1 d . . .
N1 N 0.6122(3) 0.9619(3) 0.6419(3) 0.0366(7) Uani 1 1 d . . .
N2 N 0.7032(3) 0.7504(3) 0.6701(2) 0.0300(6) Uani 1 1 d . . .
N3 N 0.4444(4) 0.1820(3) 0.9563(3) 0.0442(9) Uani 1 1 d D . .
O1 O 0.5258(3) 0.6968(2) 0.8070(2) 0.0354(6) Uani 1 1 d . . .
O2 O 0.6388(3) 1.0293(3) 0.5820(3) 0.0541(8) Uani 1 1 d . . .
O3W O 0.1245(5) 0.5442(4) 0.4467(4) 0.0369(12) Uani 0.50 1 d P A 1
H3X H 0.0592 0.5410 0.4848 0.044 Uiso 0.50 1 d PR A 1
H3Y H 0.1936 0.5858 0.4757 0.044 Uiso 0.50 1 d PR A 1
O4W O 0.2419(6) 0.6130(5) 0.5318(5) 0.0492(15) Uani 0.50 1 d P B 2
H4WB H 0.2191 0.5454 0.5565 0.074 Uiso 0.50 1 d PR B 2
H4WC H 0.2005 0.6590 0.5606 0.074 Uiso 0.50 1 d PR B 2
Ru1 Ru 0.57197(3) 0.84698(3) 0.72454(3) 0.04230(12) Uani 1 1 d . . .
H3A H 0.521(4) 0.149(4) 0.974(3) 0.050(13) Uiso 1 1 d D . .
H3B H 0.386(4) 0.122(4) 0.907(3) 0.050(13) Uiso 1 1 d D . .

loop_
_atom_site_aniso_label
_atom_site_aniso_U_11
_atom_site_aniso_U_22
_atom_site_aniso_U_33
_atom_site_aniso_U_23
_atom_site_aniso_U_13
_atom_site_aniso_U_12
C1 0.0259(18) 0.0287(18) 0.0338(19) 0.0023(14) 0.0084(14) 0.0049(15)
C2 0.043(2) 0.051(2) 0.031(2) 0.0032(18) 0.0060(17) 0.0103(19)
C3 0.043(2) 0.041(2) 0.036(2) 0.0214(17) 0.0175(17) 0.0154(18)
C4 0.040(2) 0.060(3) 0.051(3) 0.019(2) 0.015(2) 0.001(2)
C5 0.025(2) 0.047(2) 0.043(2) 0.0014(18) 0.0121(16) 0.0068(17)
C6 0.037(2) 0.041(2) 0.047(2) 0.0036(18) 0.0096(18) 0.0073(18)
C7 0.0278(18) 0.034(2) 0.051(2) 0.0030(17) -0.0034(17) 0.0078(16)
C8 0.037(2) 0.045(2) 0.038(2) -0.0125(18) -0.0105(17) -0.0034(17)
C9 0.045(2) 0.046(2) 0.048(3) 0.017(2) 0.002(2) 0.012(2)
C10 0.048(2) 0.040(2) 0.031(2) -0.0033(17) -0.0048(17) 0.0027(18)
C11 0.054(3) 0.043(2) 0.051(3) -0.005(2) -0.022(2) 0.002(2)
C12 0.047(2) 0.039(2) 0.073(3) 0.002(2) 0.004(2) 0.021(2)
C13 0.0280(18) 0.0250(17) 0.0323(19) -0.0008(14) 0.0007(14) 0.0018(14)
C14 0.0327(18) 0.0223(16) 0.0336(19) 0.0088(14) 0.0069(15) 0.0037(14)
C15 0.033(2) 0.0299(19) 0.0318(19) 0.0024(15) 0.0079(15) 0.0025(15)
C16 0.0346(19) 0.0265(18) 0.040(2) 0.0029(15) 0.0054(16) 0.0053(15)
C17 0.0213(17) 0.036(2) 0.041(2) -0.0025(16) 0.0003(15) 0.0007(14)
C18 0.035(2) 0.0269(18) 0.0311(19) 0.0030(15) 0.0044(15) 0.0023(15)
C19 0.0291(18) 0.0312(19) 0.0266(18) 0.0002(14) 0.0044(14) -0.0034(14)
C20 0.0234(17) 0.0254(17) 0.042(2) 0.0002(15) -0.0031(15) -0.0016(13)
C21 0.036(2) 0.035(2) 0.035(2) 0.0051(16) 0.0120(16) 0.0003(16)
C22 0.033(2) 0.049(2) 0.042(2) -0.0125(18) 0.0125(17) -0.0052(17)
C23 0.035(2) 0.049(2) 0.049(3) -0.002(2) 0.0170(19) 0.0003(19)
C24 0.052(2) 0.0293(19) 0.047(2) 0.0059(17) 0.0072(19) 0.0153(18)
C25 0.057(3) 0.054(3) 0.039(2) -0.001(2) -0.005(2) 0.016(2)
C26 0.049(3) 0.038(2) 0.048(3) 0.0081(19) 0.014(2) 0.0118(19)
Cl1 0.0436(6) 0.0359(5) 0.0433(6) 0.0019(4) 0.0037(4) 0.0061(4)
Cl2 0.0435(6) 0.0476(6) 0.0465(6) 0.0061(5) 0.0077(4) 0.0087(5)
Cl3 0.0431(6) 0.0490(6) 0.0457(6) 0.0052(4) 0.0056(4) 0.0062(5)
N1 0.0358(18) 0.0302(16) 0.046(2) 0.0062(15) 0.0094(14) 0.0103(14)
N2 0.0282(15) 0.0363(17) 0.0230(15) 0.0041(12) 0.0060(11) 0.0000(13)
N3 0.041(2) 0.0325(18) 0.058(2) 0.0032(16) 0.0113(17) 0.0041(15)
O1 0.0320(14) 0.0312(13) 0.0456(16) 0.0018(11) 0.0132(12) 0.0107(11)
O2 0.0507(19) 0.057(2) 0.056(2) 0.0230(16) 0.0156(15) 0.0126(16)
O3W 0.037(3) 0.033(3) 0.042(3) -0.006(2) 0.004(2) 0.010(2)
O4W 0.035(3) 0.040(3) 0.073(4) 0.015(3) 0.015(3) 0.007(2)
Ru1 0.0407(2) 0.0441(2) 0.0419(2) 0.00615(14) 0.00646(14) 0.00738(15)

loop_
_atom_type_symbol
_atom_type_description
_atom_type_scat_dispersion_real
_atom_type_scat_dispersion_imag
_atom_type_scat_source
C C 0.0033 0.0016 'International Tables Vol C Tables 4.2.6.8 and 6.1.1.4'
H H 0.0000 0.0000 'International Tables Vol C Tables 4.2.6.8 and 6.1.1.4'
N N 0.0061 0.0033 'International Tables Vol C Tables 4.2.6.8 and 6.1.1.4'
O O 0.0106 0.0060 'International Tables Vol C Tables 4.2.6.8 and 6.1.1.4'
Cl Cl 0.1484 0.1585 'International Tables Vol C Tables 4.2.6.8 and 6.1.1.4'
Ru Ru -1.2594 0.8363 'International Tables Vol C Tables 4.2.6.8 and 6.1.1.4'

loop_
_geom_angle_atom_site_label_1
_geom_angle_atom_site_label_2
_geom_angle_atom_site_label_3
_geom_angle
C6 C1 C2 123.0(3)
C6 C1 N2 118.2(3)
C2 C1 N2 118.8(3)
C3 C2 C1 118.4(4)
C3 C2 C10 119.8(4)
C1 C2 C10 121.5(4)
C2 C3 C4 120.4(4)
C2 C3 H3 119.8
C4 C3 H3 119.8
C5 C4 C3 119.3(4)
C5 C4 H4 120.4
C3 C4 H4 120.4
C6 C5 C4 121.8(4)
C6 C5 H5 119.1
C4 C5 H5 119.1
C5 C6 C1 117.1(4)
C5 C6 C7 117.0(4)
C1 C6 C7 125.8(3)
C6 C7 C8 111.5(3)
C6 C7 C9 111.8(4)
C8 C7 C9 109.5(3)
C6 C7 H7 107.9
C8 C7 H7 107.9
C9 C7 H7 107.9
C7 C8 H8A 109.5
C7 C8 H8B 109.5
H8A C8 H8B 109.5
C7 C8 H8C 109.5
H8A C8 H8C 109.5
H8B C8 H8C 109.5
C7 C9 H9A 109.5
C7 C9 H9B 109.5
H9A C9 H9B 109.5
C7 C9 H9C 109.5
H9A C9 H9C 109.5
H9B C9 H9C 109.5
C11 C10 C2 112.8(4)
C11 C10 C12 108.2(4)
C2 C10 C12 115.0(4)
C11 C10 H10 106.8
C2 C10 H10 106.8
C12 C10 H10 106.8
C10 C11 H11A 109.5
C10 C11 H11B 109.5
H11A C11 H11B 109.5
C10 C11 H11C 109.5
H11A C11 H11C 109.5
H11B C11 H11C 109.5
C10 C12 H12A 109.5
C10 C12 H12B 109.5
H12A C12 H12B 109.5
C10 C12 H12C 109.5
H12A C12 H12C 109.5
H12B C12 H12C 109.5
N2 C13 C14 114.9(3)
N2 C13 H13 122.5
C14 C13 H13 122.5
O1 C14 C15 122.4(3)
O1 C14 C13 115.0(3)
C15 C14 C13 122.6(3)
C14 C15 C20 119.7(3)
C14 C15 C16 122.5(3)
C20 C15 C16 117.8(3)
C17 C16 C15 123.1(3)
C17 C16 H16 118.5
C15 C16 H16 118.5
C16 C17 C18 117.6(3)
C16 C17 C24 122.6(3)
C18 C17 C24 119.7(3)
N3 C18 C19 120.2(3)
N3 C18 C17 119.0(3)
C19 C18 C17 120.8(3)
C20 C19 C18 118.7(3)
C20 C19 C21 121.4(3)
C18 C19 C21 119.8(3)
C19 C20 C15 121.6(3)
C19 C20 H20 119.2
C15 C20 H20 119.2
C22 C21 C23 110.1(4)
C22 C21 C19 111.5(3)
C23 C21 C19 112.9(3)
C22 C21 H21 107.3
C23 C21 H21 107.3
C19 C21 H21 107.3
C21 C22 H22B 109.5
C21 C22 H22C 109.5
H22B C22 H22C 109.5
C21 C22 H22A 109.5
H22B C22 H22A 109.5
H22C C22 H22A 109.5
C21 C23 H23A 109.5
C21 C23 H23B 109.5
H23A C23 H23B 109.5
C21 C23 H23C 109.5
H23A C23 H23C 109.5
H23B C23 H23C 109.5
C17 C24 C26 113.4(3)
C17 C24 C25 111.6(3)
C26 C24 C25 107.6(4)
C17 C24 H24 108.0
C26 C24 H24 108.0
C25 C24 H24 108.0
C24 C25 H25B 109.5
C24 C25 H25C 109.5
H25B C25 H25C 109.5
C24 C25 H25A 109.5
H25B C25 H25A 109.5
H25C C25 H25A 109.5
C24 C26 H26A 109.5
C24 C26 H26B 109.5
H26A C26 H26B 109.5
C24 C26 H26C 109.5
H26A C26 H26C 109.5
H26B C26 H26C 109.5
O2 N1 Ru1 174.0(3)
C13 N2 C1 115.5(3)
C13 N2 Ru1 115.0(2)
C1 N2 Ru1 129.2(2)
C18 N3 H3A 114(3)
C18 N3 H3B 108(3)
H3A N3 H3B 105(4)
C14 O1 Ru1 116.5(2)
H3X O3W H3Y 109.5
H3Y O4W H4WB 88.0
H3Y O4W H4WC 105.8
H4WB O4W H4WC 109.5
N1 Ru1 O1 172.68(13)
N1 Ru1 N2 96.68(13)
O1 Ru1 N2 77.80(10)
N1 Ru1 Cl2 96.14(11)
O1 Ru1 Cl2 89.72(7)
N2 Ru1 Cl2 166.65(8)
N1 Ru1 Cl3 92.31(12)
O1 Ru1 Cl3 83.40(8)
N2 Ru1 Cl3 94.17(9)
Cl2 Ru1 Cl3 89.03(5)
N1 Ru1 Cl1 95.85(12)
O1 Ru1 Cl1 88.75(8)
N2 Ru1 Cl1 87.53(9)
Cl2 Ru1 Cl1 87.46(5)
Cl3 Ru1 Cl1 171.42(4)

loop_
_geom_bond_atom_site_label_1
_geom_bond_atom_site_label_2
_geom_bond_distance
C1 C6 1.390(6)
C1 C2 1.434(5)
C1 N2 1.469(4)
C2 C3 1.337(5)
C2 C10 1.494(6)
C3 C4 1.444(6)
C3 H3 0.9300
C4 C5 1.390(6)
C4 H4 0.9300
C5 C6 1.384(5)
C5 H5 0.9300
C6 C7 1.516(6)
C7 C8 1.521(5)
C7 C9 1.548(5)
C7 H7 0.9800
C8 H8A 0.9600
C8 H8B 0.9600
C8 H8C 0.9600
C9 H9A 0.9600
C9 H9B 0.9600
C9 H9C 0.9600
C10 C11 1.473(6)
C10 C12 1.500(6)
C10 H10 0.9800
C11 H11A 0.9600
C11 H11B 0.9600
C11 H11C 0.9600
C12 H12A 0.9600
C12 H12B 0.9600
C12 H12C 0.9600
C13 N2 1.292(5)
C13 C14 1.515(5)
C13 H13 0.9300
C14 O1 1.267(4)
C14 C15 1.390(5)
C15 C20 1.417(5)
C15 C16 1.441(5)
C16 C17 1.360(5)
C16 H16 0.9300
C17 C18 1.448(5)
C17 C24 1.522(5)
C18 N3 1.321(5)
C18 C19 1.438(5)
C19 C20 1.381(5)
C19 C21 1.533(5)
C20 H20 0.9300
C21 C22 1.517(5)
C21 C23 1.525(6)
C21 H21 0.9800
C22 H22B 0.9600
C22 H22C 0.9600
C22 H22A 0.9600
C23 H23A 0.9600
C23 H23B 0.9600
C23 H23C 0.9600
C24 C26 1.547(6)
C24 C25 1.567(6)
C24 H24 0.9800
C25 H25B 0.9600
C25 H25C 0.9600
C25 H25A 0.9600
C26 H26A 0.9600
C26 H26B 0.9600
C26 H26C 0.9600
Cl1 Ru1 2.3750(12)
Cl2 Ru1 2.3430(12)
Cl3 Ru1 2.3583(13)
N1 O2 1.122(4)
N1 Ru1 1.731(3)
N2 Ru1 2.084(3)
N3 H3A 0.97(3)
N3 H3B 1.02(3)
O1 Ru1 2.057(3)
O3W H3X 0.8499
O3W H3Y 0.8500
O4W H3Y 0.8910
O4W H4WB 0.8500
O4W H4WC 0.8500
